data_7156989
loop_
_publ_author_name
'Yuan, Yu-Chao'
'Bruneau, Christian'
'Roisnel, Thierry'
'Gramage-Doria, Rafael'

_publ_section_title
;
 Ruthenium(ii)-catalysed selective C(sp<sup>2</sup>)-H bond benzoxylation
 of biologically appealing N-arylisoindolinones.
;
_journal_issue 32
_journal_name_full 'Organic &amp; biomolecular chemistry'
_journal_page_first 7517
_journal_page_last 7525
_journal_paper_doi 10.1039/c9ob01122f
_journal_volume 17
_journal_year 2019
_chemical_compound_source 'synthesis as described'
_chemical_formula_moiety 'C25 H17 N O3'
_chemical_formula_sum 'C25 H17 N O3'
_chemical_formula_weight 379.39
_space_group_crystal_system monoclinic
_space_group_IT_number 14
_space_group_name_Hall '-P 2yn'
_space_group_name_H-M_alt 'P 1 21/n 1'
_symmetry_space_group_name_Hall '-P 2yn'
_symmetry_space_group_name_H-M 'P 1 21/n 1'
_atom_sites_solution_hydrogens geom
_atom_sites_solution_primary dual
_atom_sites_solution_secondary difmap
_audit_update_record
;
2019-04-15 deposited with the CCDC.    2019-07-23 downloaded from the CCDC.
;
_cell_angle_alpha 90
_cell_angle_beta 95.302(6)
_cell_angle_gamma 90
_cell_formula_units_Z 4
_cell_length_a 13.455(2)
_cell_length_b 10.3927(13)
_cell_length_c 13.4329(19)
_cell_measurement_reflns_used 9244
_cell_measurement_temperature 150
_cell_measurement_theta_max 27.5370
_cell_measurement_theta_min 2.2488
_cell_measurement_wavelength 0.71073
_cell_volume 1870.3(4)
_computing_cell_refinement 'APEX3 (Bruker, 2015)'
_computing_data_collection 'SAINT (Bruker, 2014)'
_computing_data_reduction 'SAINT (Bruker, 2014)'
_computing_molecular_graphics 'SXGRAPH (Farrugia, 1999), Mercury (CSD, 2016)'
_computing_publication_material 'CRYSCALC (T. Roisnel, local program, 2019)'
_computing_structure_refinement 'SHELXL-2018_3 (Sheldrick, 2018)'
_computing_structure_solution 'SHELXT (Sheldrick, 2015)'
_diffrn_ambient_temperature 150
_diffrn_detector '(CMOS) PHOTON 100'
_diffrn_detector_area_resol_mean 10.4167
_diffrn_measured_fraction_theta_full 0.989
_diffrn_measured_fraction_theta_max 0.985
_diffrn_measurement_device_type 'D8 VENTURE Bruker AXS'
_diffrn_measurement_method 'rotation images'
_diffrn_radiation_monochromator 'multilayer monochromator'
_diffrn_radiation_probe x-ray
_diffrn_radiation_source 'Incoatec microfocus sealed tube'
_diffrn_radiation_type MoK\a
_diffrn_radiation_wavelength 0.71073
_diffrn_reflns_av_R_equivalents 0.0398
_diffrn_reflns_av_unetI/netI 0.0397
_diffrn_reflns_limit_h_max 17
_diffrn_reflns_limit_h_min -17
_diffrn_reflns_limit_k_max 13
_diffrn_reflns_limit_k_min -13
_diffrn_reflns_limit_l_max 17
_diffrn_reflns_limit_l_min -16
_diffrn_reflns_number 15362
_diffrn_reflns_theta_full 25.242
_diffrn_reflns_theta_max 27.540
_diffrn_reflns_theta_min 2.050
_diffrn_source_current 1.0
_diffrn_source_voltage 50.0
_exptl_absorpt_coefficient_mu 0.089
_exptl_absorpt_correction_T_max 0.985
_exptl_absorpt_correction_T_min 0.829
_exptl_absorpt_correction_type multi-scan
_exptl_absorpt_process_details
;
  [Sheldrick, G.M. (2014). SADABS Bruker AXS Inc., Madison, Wisconsin, USA]
;
_exptl_crystal_colour colourless
_exptl_crystal_density_diffrn 1.347
_exptl_crystal_description prism
_exptl_crystal_F_000 792
_exptl_crystal_size_max 0.440
_exptl_crystal_size_mid 0.400
_exptl_crystal_size_min 0.170
_refine_diff_density_max 0.279
_refine_diff_density_min -0.252
_refine_diff_density_rms 0.060
_refine_ls_extinction_coef 0.0179(17)
_refine_ls_extinction_method 'SHELXL-2018_3 (Sheldrick 2018)'
_refine_ls_goodness_of_fit_ref 1.049
_refine_ls_hydrogen_treatment constr
_refine_ls_matrix_type full
_refine_ls_number_parameters 263
_refine_ls_number_reflns 4248
_refine_ls_number_restraints 0
_refine_ls_restrained_S_all 1.049
_refine_ls_R_factor_all 0.0507
_refine_ls_R_factor_gt 0.0401
_refine_ls_shift/su_max 0.000
_refine_ls_shift/su_mean 0.000
_refine_ls_structure_factor_coef Fsqd
_refine_ls_weighting_details 'w=1/[\s^2^(Fo^2^)+(0.0451P)^2^+0.7202P] where P=(Fo^2^+2Fc^2^)/3'
_refine_ls_weighting_scheme calc
_refine_ls_wR_factor_gt 0.0975
_refine_ls_wR_factor_ref 0.1042
_reflns_Friedel_coverage 0.000
_reflns_number_gt 3530
_reflns_number_total 4248
_reflns_threshold_expression >2sigma(I)
_cod_data_source_file c9ob01122f2.cif
_cod_data_source_block YYC4132
_cod_depositor_comments 'Adding full bibliography for 7156985--7156989.cif.'
_cod_database_code 7156989

loop_
_space_group_symop_operation_xyz
'x, y, z'
'-x+1/2, y+1/2, -z+1/2'
'-x, -y, -z'
'x-1/2, -y-1/2, z-1/2'

loop_
_atom_site_label
_atom_site_type_symbol
_atom_site_fract_x
_atom_site_fract_y
_atom_site_fract_z
_atom_site_U_iso_or_equiv
_atom_site_adp_type
_atom_site_occupancy
_atom_site_site_symmetry_order
_atom_site_calc_flag
_atom_site_refinement_flags_posn
_atom_site_refinement_flags_adp
O1 O 0.37691(7) 0.25396(9) 0.84369(8) 0.0233(2) Uani 1 1 d . .
C2 C 0.46720(9) 0.26885(11) 0.84659(9) 0.0166(3) Uani 1 1 d . .
C3 C 0.54685(9) 0.17146(12) 0.86504(9) 0.0168(3) Uani 1 1 d . .
C4 C 0.53730(10) 0.04054(13) 0.88256(10) 0.0230(3) Uani 1 1 d . .
H4 H 0.473521 0.001379 0.882721 0.028 Uiso 1 1 calc R U
C5 C 0.62442(11) -0.03116(13) 0.89986(12) 0.0294(3) Uani 1 1 d . .
H5 H 0.620447 -0.120837 0.912597 0.035 Uiso 1 1 calc R U
C6 C 0.71748(11) 0.02727(14) 0.89870(11) 0.0288(3) Uani 1 1 d . .
H6 H 0.776158 -0.023282 0.910945 0.035 Uiso 1 1 calc R U
C7 C 0.72614(10) 0.15855(13) 0.87989(11) 0.0243(3) Uani 1 1 d . .
H7 H 0.789777 0.197721 0.878336 0.029 Uiso 1 1 calc R U
C8 C 0.63948(10) 0.23019(12) 0.86356(9) 0.0180(3) Uani 1 1 d . .
C9 C 0.62493(9) 0.37185(12) 0.84380(11) 0.0206(3) Uani 1 1 d . .
H9A H 0.655536 0.424170 0.900121 0.025 Uiso 1 1 calc R U
H9B H 0.653314 0.398061 0.781472 0.025 Uiso 1 1 calc R U
N10 N 0.51569(8) 0.38347(10) 0.83419(8) 0.0176(2) Uani 1 1 d . .
C11 C 0.46454(9) 0.50179(11) 0.81641(9) 0.0173(3) Uani 1 1 d . .
C12 C 0.47677(10) 0.60285(12) 0.88436(10) 0.0219(3) Uani 1 1 d . .
H12 H 0.523385 0.595327 0.941647 0.026 Uiso 1 1 calc R U
C13 C 0.42094(11) 0.71491(12) 0.86866(11) 0.0246(3) Uani 1 1 d . .
H13 H 0.429378 0.783505 0.915421 0.030 Uiso 1 1 calc R U
C14 C 0.35305(11) 0.72683(12) 0.78508(11) 0.0246(3) Uani 1 1 d . .
H14 H 0.314420 0.803046 0.775144 0.030 Uiso 1 1 calc R U
C15 C 0.34144(10) 0.62754(13) 0.71584(10) 0.0221(3) Uani 1 1 d . .
H15 H 0.295210 0.635437 0.658289 0.026 Uiso 1 1 calc R U
C16 C 0.39789(9) 0.51706(12) 0.73159(9) 0.0171(3) Uani 1 1 d . .
O17 O 0.38159(6) 0.41635(9) 0.66309(7) 0.0194(2) Uani 1 1 d . .
C18 C 0.45919(9) 0.38257(12) 0.60955(9) 0.0173(3) Uani 1 1 d . .
O19 O 0.53559(7) 0.44263(9) 0.61087(7) 0.0237(2) Uani 1 1 d . .
C20 C 0.43451(9) 0.26478(12) 0.54966(9) 0.0164(3) Uani 1 1 d . .
C21 C 0.48180(9) 0.24656(12) 0.46102(9) 0.0176(3) Uani 1 1 d . .
H21 H 0.529450 0.307286 0.442299 0.021 Uiso 1 1 calc R U
C22 C 0.45880(9) 0.14141(12) 0.40238(10) 0.0181(3) Uani 1 1 d . .
H22 H 0.489192 0.130961 0.341815 0.022 Uiso 1 1 calc R U
C23 C 0.39004(9) 0.04739(12) 0.43069(9) 0.0164(3) Uani 1 1 d . .
C24 C 0.36447(10) -0.06217(12) 0.37108(10) 0.0203(3) Uani 1 1 d . .
H24 H 0.392406 -0.072967 0.309198 0.024 Uiso 1 1 calc R U
C25 C 0.29995(10) -0.15265(12) 0.40165(10) 0.0224(3) Uani 1 1 d . .
H25 H 0.283294 -0.225396 0.360637 0.027 Uiso 1 1 calc R U
C26 C 0.25801(10) -0.13899(12) 0.49330(10) 0.0209(3) Uani 1 1 d . .
H26 H 0.214415 -0.203282 0.514504 0.025 Uiso 1 1 calc R U
C27 C 0.28004(9) -0.03289(12) 0.55200(10) 0.0183(3) Uani 1 1 d . .
H27 H 0.250832 -0.023764 0.613345 0.022 Uiso 1 1 calc R U
C28 C 0.34583(9) 0.06320(12) 0.52223(9) 0.0160(3) Uani 1 1 d . .
C29 C 0.36853(9) 0.17509(12) 0.57993(9) 0.0167(3) Uani 1 1 d . .
H29 H 0.337924 0.188307 0.640073 0.020 Uiso 1 1 calc R U

loop_
_atom_site_aniso_label
_atom_site_aniso_U_11
_atom_site_aniso_U_22
_atom_site_aniso_U_33
_atom_site_aniso_U_23
_atom_site_aniso_U_13
_atom_site_aniso_U_12
O1 0.0167(5) 0.0225(5) 0.0313(5) 0.0000(4) 0.0065(4) -0.0013(4)
C2 0.0196(6) 0.0167(6) 0.0136(6) -0.0024(4) 0.0027(5) -0.0013(5)
C3 0.0194(6) 0.0183(6) 0.0129(6) -0.0006(4) 0.0023(5) 0.0014(5)
C4 0.0244(7) 0.0194(6) 0.0259(7) 0.0037(5) 0.0061(5) -0.0003(5)
C5 0.0340(8) 0.0185(6) 0.0360(8) 0.0059(6) 0.0044(6) 0.0043(6)
C6 0.0250(7) 0.0277(7) 0.0325(8) 0.0014(6) -0.0029(6) 0.0101(6)
C7 0.0191(7) 0.0277(7) 0.0248(7) -0.0034(5) -0.0044(5) 0.0007(5)
C8 0.0200(6) 0.0186(6) 0.0149(6) -0.0027(5) -0.0014(5) -0.0011(5)
C9 0.0156(6) 0.0190(6) 0.0262(7) -0.0019(5) -0.0029(5) -0.0022(5)
N10 0.0160(5) 0.0157(5) 0.0207(6) -0.0010(4) -0.0013(4) -0.0006(4)
C11 0.0178(6) 0.0145(6) 0.0200(6) -0.0008(5) 0.0033(5) -0.0005(5)
C12 0.0278(7) 0.0178(6) 0.0199(7) -0.0017(5) 0.0012(5) -0.0047(5)
C13 0.0354(8) 0.0149(6) 0.0248(7) -0.0031(5) 0.0094(6) -0.0038(5)
C14 0.0286(7) 0.0162(6) 0.0308(8) 0.0032(5) 0.0116(6) 0.0039(5)
C15 0.0200(6) 0.0235(6) 0.0231(7) 0.0041(5) 0.0042(5) 0.0032(5)
C16 0.0161(6) 0.0171(6) 0.0185(6) -0.0021(5) 0.0036(5) -0.0012(5)
O17 0.0157(4) 0.0219(5) 0.0202(5) -0.0059(4) 0.0003(3) 0.0002(3)
C18 0.0168(6) 0.0192(6) 0.0157(6) 0.0011(5) -0.0002(5) 0.0014(5)
O19 0.0216(5) 0.0249(5) 0.0249(5) -0.0038(4) 0.0041(4) -0.0060(4)
C20 0.0138(6) 0.0185(6) 0.0165(6) 0.0001(5) -0.0008(5) 0.0021(4)
C21 0.0144(6) 0.0199(6) 0.0187(6) 0.0029(5) 0.0028(5) -0.0003(5)
C22 0.0177(6) 0.0211(6) 0.0163(6) 0.0011(5) 0.0052(5) 0.0024(5)
C23 0.0155(6) 0.0179(6) 0.0157(6) 0.0013(5) 0.0004(5) 0.0033(4)
C24 0.0219(6) 0.0212(6) 0.0178(6) -0.0025(5) 0.0027(5) 0.0029(5)
C25 0.0260(7) 0.0167(6) 0.0239(7) -0.0034(5) -0.0002(5) 0.0008(5)
C26 0.0197(6) 0.0184(6) 0.0245(7) 0.0030(5) 0.0008(5) -0.0001(5)
C27 0.0163(6) 0.0218(6) 0.0170(6) 0.0016(5) 0.0028(5) 0.0011(5)
C28 0.0133(6) 0.0187(6) 0.0159(6) 0.0009(5) 0.0005(4) 0.0022(4)
C29 0.0142(6) 0.0215(6) 0.0145(6) -0.0002(5) 0.0015(5) 0.0024(5)

loop_
_atom_type_symbol
_atom_type_description
_atom_type_scat_dispersion_real
_atom_type_scat_dispersion_imag
_atom_type_scat_source
C C 0.0033 0.0016 'International Tables Vol C Tables 4.2.6.8 and 6.1.1.4'
H H 0.0000 0.0000 'International Tables Vol C Tables 4.2.6.8 and 6.1.1.4'
N N 0.0061 0.0033 'International Tables Vol C Tables 4.2.6.8 and 6.1.1.4'
O O 0.0106 0.0060 'International Tables Vol C Tables 4.2.6.8 and 6.1.1.4'

loop_
_geom_angle_atom_site_label_1
_geom_angle_atom_site_label_2
_geom_angle_atom_site_label_3
_geom_angle
O1 C2 N10 125.96(11)
O1 C2 C3 128.45(11)
N10 C2 C3 105.58(10)
C4 C3 C8 122.00(12)
C4 C3 C2 128.48(12)
C8 C3 C2 109.52(11)
C3 C4 C5 117.63(13)
C3 C4 H4 121.2
C5 C4 H4 121.2
C4 C5 C6 120.62(13)
C4 C5 H5 119.7
C6 C5 H5 119.7
C5 C6 C7 121.26(13)
C5 C6 H6 119.4
C7 C6 H6 119.4
C8 C7 C6 118.15(13)
C8 C7 H7 120.9
C6 C7 H7 120.9
C7 C8 C3 120.34(12)
C7 C8 C9 130.39(12)
C3 C8 C9 109.26(11)
N10 C9 C8 102.04(10)
N10 C9 H9A 111.4
C8 C9 H9A 111.4
N10 C9 H9B 111.4
C8 C9 H9B 111.4
H9A C9 H9B 109.2
C2 N10 C11 122.88(10)
C2 N10 C9 113.59(10)
C11 N10 C9 123.51(10)
C12 C11 C16 118.62(11)
C12 C11 N10 121.19(11)
C16 C11 N10 120.15(11)
C11 C12 C13 120.20(13)
C11 C12 H12 119.9
C13 C12 H12 119.9
C14 C13 C12 120.25(12)
C14 C13 H13 119.9
C12 C13 H13 119.9
C13 C14 C15 120.08(12)
C13 C14 H14 120.0
C15 C14 H14 120.0
C16 C15 C14 119.26(12)
C16 C15 H15 120.4
C14 C15 H15 120.4
C15 C16 C11 121.55(12)
C15 C16 O17 118.08(11)
C11 C16 O17 120.23(11)
C18 O17 C16 117.23(10)
O19 C18 O17 123.56(12)
O19 C18 C20 125.76(12)
O17 C18 C20 110.68(10)
C29 C20 C21 120.78(11)
C29 C20 C18 121.12(11)
C21 C20 C18 118.10(11)
C22 C21 C20 119.82(12)
C22 C21 H21 120.1
C20 C21 H21 120.1
C21 C22 C23 120.94(12)
C21 C22 H22 119.5
C23 C22 H22 119.5
C24 C23 C22 122.11(12)
C24 C23 C28 118.82(11)
C22 C23 C28 119.07(11)
C25 C24 C23 120.70(12)
C25 C24 H24 119.6
C23 C24 H24 119.6
C24 C25 C26 120.65(12)
C24 C25 H25 119.7
C26 C25 H25 119.7
C27 C26 C25 120.05(12)
C27 C26 H26 120.0
C25 C26 H26 120.0
C26 C27 C28 120.79(12)
C26 C27 H27 119.6
C28 C27 H27 119.6
C29 C28 C27 122.25(12)
C29 C28 C23 118.78(11)
C27 C28 C23 118.97(11)
C20 C29 C28 120.52(12)
C20 C29 H29 119.7
C28 C29 H29 119.7

loop_
_geom_bond_atom_site_label_1
_geom_bond_atom_site_label_2
_geom_bond_distance
O1 C2 1.2217(15)
C2 N10 1.3756(16)
C2 C3 1.4783(17)
C3 C4 1.3887(18)
C3 C8 1.3896(18)
C4 C5 1.390(2)
C4 H4 0.9500
C5 C6 1.393(2)
C5 H5 0.9500
C6 C7 1.394(2)
C6 H6 0.9500
C7 C8 1.3838(18)
C7 H7 0.9500
C8 C9 1.5055(17)
C9 N10 1.4686(16)
C9 H9A 0.9900
C9 H9B 0.9900
N10 C11 1.4185(16)
C11 C12 1.3913(17)
C11 C16 1.3923(18)
C12 C13 1.3913(19)
C12 H12 0.9500
C13 C14 1.386(2)
C13 H13 0.9500
C14 C15 1.3883(19)
C14 H14 0.9500
C15 C16 1.3822(18)
C15 H15 0.9500
C16 O17 1.3975(15)
O17 C18 1.3674(15)
C18 O19 1.2013(15)
C18 C20 1.4855(17)
C20 C29 1.3745(17)
C20 C21 1.4136(17)
C21 C22 1.3658(18)
C21 H21 0.9500
C22 C23 1.4213(17)
C22 H22 0.9500
C23 C24 1.4161(18)
C23 C28 1.4240(17)
C24 C25 1.3683(19)
C24 H24 0.9500
C25 C26 1.4081(19)
C25 H25 0.9500
C26 C27 1.3719(18)
C26 H26 0.9500
C27 C28 1.4163(17)
C27 H27 0.9500
C28 C29 1.4151(17)
C29 H29 0.9500

loop_
_geom_torsion_atom_site_label_1
_geom_torsion_atom_site_label_2
_geom_torsion_atom_site_label_3
_geom_torsion_atom_site_label_4
_geom_torsion
O1 C2 C3 C4 0.5(2)
N10 C2 C3 C4 179.75(13)
O1 C2 C3 C8 -178.96(13)
N10 C2 C3 C8 0.25(14)
C8 C3 C4 C5 0.6(2)
C2 C3 C4 C5 -178.81(13)
C3 C4 C5 C6 -0.5(2)
C4 C5 C6 C7 -0.2(2)
C5 C6 C7 C8 0.8(2)
C6 C7 C8 C3 -0.7(2)
C6 C7 C8 C9 178.61(13)
C4 C3 C8 C7 -0.1(2)
C2 C3 C8 C7 179.48(12)
C4 C3 C8 C9 -179.47(12)
C2 C3 C8 C9 0.07(14)
C7 C8 C9 N10 -179.66(13)
C3 C8 C9 N10 -0.33(14)
O1 C2 N10 C11 0.3(2)
C3 C2 N10 C11 -178.95(11)
O1 C2 N10 C9 178.74(12)
C3 C2 N10 C9 -0.49(14)
C8 C9 N10 C2 0.51(14)
C8 C9 N10 C11 178.97(11)
C2 N10 C11 C12 116.61(14)
C9 N10 C11 C12 -61.70(18)
C2 N10 C11 C16 -61.02(17)
C9 N10 C11 C16 120.66(13)
C16 C11 C12 C13 1.92(19)
N10 C11 C12 C13 -175.75(12)
C11 C12 C13 C14 -0.2(2)
C12 C13 C14 C15 -0.9(2)
C13 C14 C15 C16 0.3(2)
C14 C15 C16 C11 1.46(19)
C14 C15 C16 O17 177.22(11)
C12 C11 C16 C15 -2.55(19)
N10 C11 C16 C15 175.15(12)
C12 C11 C16 O17 -178.22(11)
N10 C11 C16 O17 -0.52(18)
C15 C16 O17 C18 116.74(13)
C11 C16 O17 C18 -67.45(15)
C16 O17 C18 O19 -7.93(18)
C16 O17 C18 C20 173.09(10)
O19 C18 C20 C29 153.40(13)
O17 C18 C20 C29 -27.65(16)
O19 C18 C20 C21 -25.83(19)
O17 C18 C20 C21 153.13(11)
C29 C20 C21 C22 2.73(18)
C18 C20 C21 C22 -178.04(11)
C20 C21 C22 C23 -1.98(18)
C21 C22 C23 C24 179.67(12)
C21 C22 C23 C28 -0.75(18)
C22 C23 C24 C25 178.32(12)
C28 C23 C24 C25 -1.26(19)
C23 C24 C25 C26 -0.3(2)
C24 C25 C26 C27 1.4(2)
C25 C26 C27 C28 -0.78(19)
C26 C27 C28 C29 178.65(12)
C26 C27 C28 C23 -0.79(18)
C24 C23 C28 C29 -177.67(11)
C22 C23 C28 C29 2.74(17)
C24 C23 C28 C27 1.79(17)
C22 C23 C28 C27 -177.79(11)
C21 C20 C29 C28 -0.69(18)
C18 C20 C29 C28 -179.89(11)
C27 C28 C29 C20 178.52(11)
C23 C28 C29 C20 -2.03(18)
